data_7131643
loop_
_publ_author_name
'Miao, Yu-Hang'
'Hua, Yuan-Zhao'
'Jia, Shi-Kun'
'Xiao, Xiao'
'Wang, Min-Can'
'Mei, Guang-Jian'

_publ_section_title
;
 Zn-ProPhenol catalyzed asymmetric inverse-electron-demand Diels-Alder
 reaction.
;
_journal_issue 45
_journal_name_full 'Chemical communications (Cambridge, England)'
_journal_page_first 6929
_journal_page_last 6932
_journal_paper_doi 10.1039/d3cc01641b
_journal_volume 59
_journal_year 2023
_chemical_absolute_configuration ad
_chemical_formula_moiety 'C33 H28 F N O3'
_chemical_formula_sum 'C33 H28 F N O3'
_chemical_formula_weight 505.56
_space_group_crystal_system monoclinic
_space_group_IT_number 4
_space_group_name_Hall 'P 2yb'
_space_group_name_H-M_alt 'P 1 21 1'
_atom_sites_solution_hydrogens geom
_atom_sites_solution_primary direct
_audit_creation_date 2020-10-19
_audit_creation_method
;
Olex2 1.2
(compiled 2018.05.29 svn.r3508 for OlexSys, GUI svn.r5506)
;
_audit_update_record
;
2020-10-22 deposited with the CCDC.	2023-05-16 downloaded from the CCDC.
;
_cell_angle_alpha 90
_cell_angle_beta 101.756(10)
_cell_angle_gamma 90
_cell_formula_units_Z 2
_cell_length_a 9.5394(8)
_cell_length_b 11.1681(9)
_cell_length_c 12.3498(12)
_cell_measurement_reflns_used 3256
_cell_measurement_temperature 293(2)
_cell_measurement_theta_max 69.9310
_cell_measurement_theta_min 3.6420
_cell_volume 1288.1(2)
_computing_cell_refinement 'CrysAlisPro 1.171.40.53 (Rigaku OD, 2019)'
_computing_data_collection 'CrysAlisPro 1.171.40.53 (Rigaku OD, 2019)'
_computing_data_reduction 'CrysAlisPro 1.171.40.53 (Rigaku OD, 2019)'
_computing_molecular_graphics 'Olex2 (Dolomanov et al., 2009)'
_computing_publication_material 'Olex2 (Dolomanov et al., 2009)'
_computing_structure_refinement 'ShelXL (Sheldrick, 2015)'
_computing_structure_solution 'ShelXS (Sheldrick, 2008)'
_diffrn_ambient_temperature 293(2)
_diffrn_detector 'CCD plate'
_diffrn_detector_area_resol_mean 16.2312
_diffrn_detector_type Eos
_diffrn_measured_fraction_theta_full 1.000
_diffrn_measured_fraction_theta_max 0.976
_diffrn_measurement_details
;
List of Runs (angles in degrees, time in seconds):

  # Type    Start    End  Width  t~exp~   \w     \q     \k     \f   Frames
#--------------------------------------------------------------------------
  1  \w    -88.00 -15.00   1.00    1.00    --  -33.50 -57.00-150.00   73
  2  \w    -95.00 -33.00   1.00    1.00    --  -33.50 -19.00 -60.00   62
  3  \w    -48.00  36.00   1.00    1.00    --  -33.50  37.00  30.00   84
  4  \w    -22.00  25.00   1.00    1.00    --  -33.50  57.00  90.00   47
  5  \w    -28.00   1.00   1.00    1.00    --  -33.50 -19.00 -60.00   29
  6  \w     44.00  76.00   1.00    1.00    --   36.47 -99.00-150.00   32
  7  \w     61.00 110.00   1.00    1.00    --   36.47 178.00-150.00   49
  8  \w     46.00 106.00   1.00    1.00    --   36.47  19.00 150.00   60
  9  \w     44.00  77.00   1.00    1.00    --   36.47  57.00-180.00   33
 10  \w     26.00  70.00   1.00    1.00    --   36.47  57.00  90.00   44
 11  \w     57.00 109.00   1.00    1.00    --   36.47 178.00   0.00   52
 12  \w     -4.00  21.00   1.00    1.00    --   36.47 103.00 -22.43   25
 13  \w     20.00  60.00   1.00    1.00    --   36.47  57.00 150.00   40
 14  \w      9.00  41.00   1.00    1.00    --   36.47 -99.00-150.00   32
 15  \w     16.00  85.00   1.00    1.00    --   36.47  37.00   0.00   69
 16  \w     79.00 105.00   1.00    3.00    --  108.00  77.00 150.00   26
 17  \w     82.00 108.00   1.00    3.00    --  108.00  30.00 120.00   26
 18  \w    125.00 173.00   1.00    3.00    --  108.00  77.00  90.00   48
 19  \w     45.00 104.00   1.00    3.00    --  108.00 -94.00 -60.00   59
 20  \w     79.00 105.00   1.00    3.00    --  108.00  77.00  90.00   26
 21  \w    148.00 177.00   1.00    3.00    --  108.00  45.00 150.00   29
 22  \w     88.00 114.00   1.00    3.00    --  108.00  61.00 150.00   26
 23  \w     96.00 165.00   1.00    3.00    --  108.00  61.00-180.00   69
 24  \w    131.00 175.00   1.00    3.00    --  108.00  61.00  60.00   44
 25  \w     84.00 110.00   1.00    3.00    --  108.00  30.00 150.00   26
 26  \w     88.00 114.00   1.00    3.00    --  108.00  45.00  90.00   26
 27  \w     40.00 123.00   1.00    3.00    --  108.00 -61.00 120.00   83
 28  \w    139.00 165.00   1.00    3.00    --  108.00  30.00 120.00   26
 29  \w     93.00 119.00   1.00    3.00    --  108.00  45.00-180.00   26
 30  \w     38.00  71.00   1.00    3.00    --  108.00 -94.00  30.00   33
 31  \w    128.00 172.00   1.00    3.00    --  108.00  61.00 -90.00   44
 32  \w     40.00  77.00   1.00    3.00    --  108.00-111.00 -90.00   37
 33  \w     37.00 148.00   1.00    3.00    --  108.00 -15.00  90.00  111
 34  \w     83.00 108.00   1.00    3.00    --  108.00  30.00-180.00   25
 35  \w    118.00 176.00   1.00    3.00    --  108.00  77.00 120.00   58
 36  \w     88.00 114.00   1.00    3.00    --  108.00  61.00 120.00   26
 37  \w     79.00 105.00   1.00    3.00    --  108.00  77.00 120.00   26
 38  \w     94.00 120.00   1.00    3.00    --  108.00  61.00 -90.00   26
 39  \w     88.00 114.00   1.00    3.00    --  108.00  61.00  90.00   26
 40  \w     89.00 114.00   1.00    3.00    --  108.00  61.00  60.00   25
 41  \w     95.00 121.00   1.00    3.00    --  108.00  45.00 150.00   26
 42  \w     85.00 139.00   1.00    3.00    --  108.00  30.00-150.00   54
 43  \w     88.00 126.00   1.00    3.00    --  108.00  61.00 -30.00   38
;
_diffrn_measurement_device 'four-circle diffractometer'
_diffrn_measurement_device_type 'Xcalibur, Eos, Gemini'
_diffrn_measurement_method '\w scans'
_diffrn_orient_matrix_type 'CrysAlisPro convention (1999,Acta A55,543-557)'
_diffrn_orient_matrix_UB_11 -0.1365033000
_diffrn_orient_matrix_UB_12 -0.0687376000
_diffrn_orient_matrix_UB_13 -0.0537450000
_diffrn_orient_matrix_UB_21 -0.0809506000
_diffrn_orient_matrix_UB_22 0.0577192000
_diffrn_orient_matrix_UB_23 0.0825916000
_diffrn_orient_matrix_UB_31 -0.0449242000
_diffrn_orient_matrix_UB_32 0.1047422000
_diffrn_orient_matrix_UB_33 -0.0807993000
_diffrn_radiation_monochromator graphite
_diffrn_radiation_probe x-ray
_diffrn_radiation_type CuK\a
_diffrn_radiation_wavelength 1.54184
_diffrn_reflns_av_R_equivalents 0.0277
_diffrn_reflns_av_unetI/netI 0.0386
_diffrn_reflns_Laue_measured_fraction_full 1.000
_diffrn_reflns_Laue_measured_fraction_max 0.976
_diffrn_reflns_limit_h_max 11
_diffrn_reflns_limit_h_min -11
_diffrn_reflns_limit_k_max 13
_diffrn_reflns_limit_k_min -13
_diffrn_reflns_limit_l_max 14
_diffrn_reflns_limit_l_min -15
_diffrn_reflns_number 10480
_diffrn_reflns_point_group_measured_fraction_full 0.983
_diffrn_reflns_point_group_measured_fraction_max 0.952
_diffrn_reflns_theta_full 67.684
_diffrn_reflns_theta_max 71.675
_diffrn_reflns_theta_min 3.656
_diffrn_source 'fine-focus sealed X-ray tube'
_diffrn_source_type 'Enhance (Cu) X-ray Source'
_exptl_absorpt_coefficient_mu 0.709
_exptl_absorpt_correction_T_max 1.00000
_exptl_absorpt_correction_T_min 0.89103
_exptl_absorpt_correction_type multi-scan
_exptl_absorpt_process_details
;
CrysAlisPro 1.171.40.53 (Rigaku Oxford Diffraction, 2019)
Empirical absorption correction using spherical harmonics,
 implemented in SCALE3 ABSPACK scaling algorithm.
;
_exptl_crystal_colour colourless
_exptl_crystal_colour_primary colourless
_exptl_crystal_density_diffrn 1.303
_exptl_crystal_description prism
_exptl_crystal_F_000 532
_exptl_crystal_size_max 0.2
_exptl_crystal_size_mid 0.13
_exptl_crystal_size_min 0.1
_refine_diff_density_max 0.108
_refine_diff_density_min -0.183
_refine_diff_density_rms 0.034
_refine_ls_abs_structure_details
;
 Flack x determined using 1666 quotients [(I+)-(I-)]/[(I+)+(I-)]
 (Parsons, Flack and Wagner, Acta Cryst. B69 (2013) 249-259).
;
_refine_ls_abs_structure_Flack -0.02(13)
_refine_ls_extinction_method none
_refine_ls_goodness_of_fit_ref 1.080
_refine_ls_hydrogen_treatment constr
_refine_ls_matrix_type full
_refine_ls_number_parameters 344
_refine_ls_number_reflns 4794
_refine_ls_number_restraints 1
_refine_ls_restrained_S_all 1.080
_refine_ls_R_factor_all 0.0468
_refine_ls_R_factor_gt 0.0396
_refine_ls_shift/su_max 0.000
_refine_ls_shift/su_mean 0.000
_refine_ls_structure_factor_coef Fsqd
_refine_ls_weighting_details 'w=1/[\s^2^(Fo^2^)+(0.0405P)^2^+0.0314P] where P=(Fo^2^+2Fc^2^)/3'
_refine_ls_weighting_scheme calc
_refine_ls_wR_factor_gt 0.0911
_refine_ls_wR_factor_ref 0.0978
_reflns_Friedel_coverage 0.850
_reflns_Friedel_fraction_full 0.965
_reflns_Friedel_fraction_max 0.926
_reflns_number_gt 4182
_reflns_number_total 4794
_reflns_threshold_expression 'I > 2\s(I)'
_cod_data_source_file d3cc01641b2.cif
_cod_data_source_block 202010220
_cod_depositor_comments 'Adding full bibliography for 7131643.cif.'
_cod_database_code 7131643
_shelx_shelxl_version_number 2014/7
_chemical_oxdiff_formula C30H3O3N3F1
_chemical_oxdiff_usercomment r
_shelx_space_group_comment
;
The symmetry employed for this shelxl refinement is uniquely defined
by the following loop, which should always be used as a source of
symmetry information in preference to the above space-group names.
They are only intended as comments.
;
_shelx_estimated_absorpt_t_max 0.932
_shelx_estimated_absorpt_t_min 0.871
_reflns_odcompleteness_completeness 100.00
_reflns_odcompleteness_iscentric 1
_reflns_odcompleteness_theta 66.97
_olex2_refinement_description
;
1. Fixed Uiso
 At 1.2 times of:
  All C(H) groups, All C(H,H) groups
 At 1.5 times of:
  All C(H,H,H) groups
2.a Ternary CH refined with riding coordinates:
 C1(H1), C2(H2), C3(H3)
2.b Secondary CH2 refined with riding coordinates:
 C7(H7A,H7B)
2.c Aromatic/amide H refined with riding coordinates:
 C4(H4), C10(H10), C11(H11), C12(H12), C13(H13), C14(H14), C16(H16), C17(H17),
 C18(H18), C19(H19), C20(H20), C22(H22), C23(H23), C25(H25), C26(H26), C29(H29),
  C30(H30), C31(H31), C32(H32), C33(H33)
2.d Idealised Me refined as rotating group:
 C27(H27A,H27B,H27C)
;
_olex2_submission_special_instructions 'No special instructions were received'
_oxdiff_exptl_absorpt_empirical_details
;
Empirical correction (ABSPACK) includes:
- Absorption correction using spherical harmonics
- Frame scaling
;
_oxdiff_exptl_absorpt_empirical_full_max 1.556
_oxdiff_exptl_absorpt_empirical_full_min 0.862

loop_
_space_group_symop_operation_xyz
'x, y, z'
'-x, y+1/2, -z'

loop_
_atom_site_label
_atom_site_type_symbol
_atom_site_fract_x
_atom_site_fract_y
_atom_site_fract_z
_atom_site_U_iso_or_equiv
_atom_site_adp_type
_atom_site_occupancy
_atom_site_site_symmetry_order
_atom_site_calc_flag
_atom_site_refinement_flags_posn
_atom_site_refinement_flags_adp
_atom_site_refinement_flags_occupancy
_atom_site_disorder_assembly
_atom_site_disorder_group
C1 C 0.5296(3) 0.3533(3) 0.2579(2) 0.0405(6) Uani 1 1 d . . . . .
H1 H 0.4816 0.2840 0.2827 0.049 Uiso 1 1 calc R . . . .
C2 C 0.6251(3) 0.3089(3) 0.1806(2) 0.0391(6) Uani 1 1 d . . . . .
H2 H 0.6906 0.3737 0.1708 0.047 Uiso 1 1 calc R . . . .
C3 C 0.7150(3) 0.2049(3) 0.2432(2) 0.0400(6) Uani 1 1 d . . . . .
H3 H 0.6477 0.1425 0.2555 0.048 Uiso 1 1 calc R . . . .
C4 C 0.7873(3) 0.2521(3) 0.3556(2) 0.0442(7) Uani 1 1 d . . . . .
H4 H 0.8694 0.2142 0.3937 0.053 Uiso 1 1 calc R . . . .
C5 C 0.7371(3) 0.3461(3) 0.4014(2) 0.0448(7) Uani 1 1 d . . . . .
C6 C 0.8121(3) 0.4023(3) 0.5084(3) 0.0481(7) Uani 1 1 d . . . . .
C7 C 0.4167(3) 0.4461(3) 0.2115(3) 0.0457(7) Uani 1 1 d . . . . .
H7A H 0.4543 0.5255 0.2319 0.055 Uiso 1 1 calc R . . . .
H7B H 0.3954 0.4410 0.1315 0.055 Uiso 1 1 calc R . . . .
C8 C 0.2796(3) 0.4282(3) 0.2541(2) 0.0427(6) Uani 1 1 d . . . . .
C9 C 0.1827(3) 0.5327(3) 0.2552(2) 0.0429(6) Uani 1 1 d . . . . .
C10 C 0.1943(3) 0.6358(3) 0.1949(3) 0.0485(7) Uani 1 1 d . . . . .
H10 H 0.2640 0.6408 0.1524 0.058 Uiso 1 1 calc R . . . .
C11 C 0.1027(4) 0.7313(3) 0.1977(3) 0.0582(8) Uani 1 1 d . . . . .
H11 H 0.1095 0.7998 0.1563 0.070 Uiso 1 1 calc R . . . .
C12 C 0.0012(4) 0.7241(4) 0.2626(3) 0.0657(10) Uani 1 1 d . . . . .
H12 H -0.0597 0.7885 0.2657 0.079 Uiso 1 1 calc R . . . .
C13 C -0.0105(4) 0.6225(4) 0.3225(3) 0.0685(10) Uani 1 1 d . . . . .
H13 H -0.0792 0.6186 0.3660 0.082 Uiso 1 1 calc R . . . .
C14 C 0.0784(4) 0.5265(3) 0.3187(3) 0.0566(8) Uani 1 1 d . . . . .
H14 H 0.0687 0.4574 0.3587 0.068 Uiso 1 1 calc R . . . .
C15 C 0.5419(3) 0.2729(3) 0.0682(2) 0.0397(6) Uani 1 1 d . . . . .
C16 C 0.4308(3) 0.1905(3) 0.0544(3) 0.0541(8) Uani 1 1 d . . . . .
H16 H 0.4078 0.1541 0.1162 0.065 Uiso 1 1 calc R . . . .
C17 C 0.3534(4) 0.1614(4) -0.0501(3) 0.0604(9) Uani 1 1 d . . . . .
H17 H 0.2787 0.1066 -0.0577 0.072 Uiso 1 1 calc R . . . .
C18 C 0.3871(4) 0.2135(4) -0.1424(3) 0.0586(9) Uani 1 1 d . . . . .
H18 H 0.3353 0.1940 -0.2124 0.070 Uiso 1 1 calc R . . . .
C19 C 0.4973(4) 0.2942(3) -0.1309(3) 0.0563(8) Uani 1 1 d . . . . .
H19 H 0.5206 0.3292 -0.1932 0.068 Uiso 1 1 calc R . . . .
C20 C 0.5741(3) 0.3239(3) -0.0263(2) 0.0477(7) Uani 1 1 d . . . . .
H20 H 0.6486 0.3789 -0.0194 0.057 Uiso 1 1 calc R . . . .
C21 C 0.8161(3) 0.1486(3) 0.1779(2) 0.0396(6) Uani 1 1 d . . . . .
C22 C 0.7870(3) 0.0352(3) 0.1340(3) 0.0491(7) Uani 1 1 d . . . . .
H22 H 0.7068 -0.0056 0.1466 0.059 Uiso 1 1 calc R . . . .
C23 C 0.8750(4) -0.0189(3) 0.0716(3) 0.0532(8) Uani 1 1 d . . . . .
H23 H 0.8547 -0.0950 0.0420 0.064 Uiso 1 1 calc R . . . .
C24 C 0.9923(3) 0.0430(3) 0.0550(3) 0.0511(7) Uani 1 1 d . . . . .
C25 C 1.0255(3) 0.1550(3) 0.0966(3) 0.0519(8) Uani 1 1 d . . . . .
H25 H 1.1060 0.1949 0.0837 0.062 Uiso 1 1 calc R . . . .
C26 C 0.9360(3) 0.2082(3) 0.1589(3) 0.0464(7) Uani 1 1 d . . . . .
H26 H 0.9571 0.2844 0.1881 0.056 Uiso 1 1 calc R . . . .
C27 C 0.7938(4) 0.5212(4) 0.6696(3) 0.0673(10) Uani 1 1 d . . . . .
H27A H 0.7672 0.6028 0.6515 0.101 Uiso 1 1 calc GR . . . .
H27B H 0.8961 0.5137 0.6822 0.101 Uiso 1 1 calc GR . . . .
H27C H 0.7611 0.4983 0.7352 0.101 Uiso 1 1 calc GR . . . .
C28 C 0.5851(3) 0.4014(3) 0.5742(2) 0.0440(6) Uani 1 1 d . . . . .
C29 C 0.5547(3) 0.2798(3) 0.5705(2) 0.0482(7) Uani 1 1 d . . . . .
H29 H 0.6275 0.2241 0.5715 0.058 Uiso 1 1 calc R . . . .
C30 C 0.4150(4) 0.2419(3) 0.5654(3) 0.0578(9) Uani 1 1 d . . . . .
H30 H 0.3942 0.1605 0.5617 0.069 Uiso 1 1 calc R . . . .
C31 C 0.3067(4) 0.3234(4) 0.5657(3) 0.0619(9) Uani 1 1 d . . . . .
H31 H 0.2130 0.2974 0.5608 0.074 Uiso 1 1 calc R . . . .
C32 C 0.3383(4) 0.4434(4) 0.5734(3) 0.0613(9) Uani 1 1 d . . . . .
H32 H 0.2659 0.4986 0.5755 0.074 Uiso 1 1 calc R . . . .
C33 C 0.4764(4) 0.4830(3) 0.5781(3) 0.0536(8) Uani 1 1 d . . . . .
H33 H 0.4968 0.5645 0.5840 0.064 Uiso 1 1 calc R . . . .
F1 F 1.0800(3) -0.0107(2) -0.0043(2) 0.0784(7) Uani 1 1 d . . . . .
N1 N 0.7279(3) 0.4430(2) 0.5775(2) 0.0492(6) Uani 1 1 d . . . . .
O1 O 0.6177(2) 0.4095(2) 0.35402(17) 0.0490(5) Uani 1 1 d . . . . .
O2 O 0.9414(3) 0.4164(3) 0.5276(2) 0.0696(7) Uani 1 1 d . . . . .
O3 O 0.2483(3) 0.3307(2) 0.2839(3) 0.0685(7) Uani 1 1 d . . . . .

loop_
_atom_site_aniso_label
_atom_site_aniso_U_11
_atom_site_aniso_U_22
_atom_site_aniso_U_33
_atom_site_aniso_U_23
_atom_site_aniso_U_13
_atom_site_aniso_U_12
C1 0.0398(14) 0.0482(17) 0.0345(14) 0.0039(12) 0.0095(11) 0.0045(12)
C2 0.0385(13) 0.0442(16) 0.0357(14) 0.0030(11) 0.0103(11) 0.0016(11)
C3 0.0398(14) 0.0426(15) 0.0398(15) 0.0031(11) 0.0128(11) 0.0024(12)
C4 0.0405(13) 0.0545(18) 0.0377(15) 0.0049(12) 0.0081(11) 0.0061(12)
C5 0.0447(15) 0.0565(18) 0.0340(14) 0.0041(12) 0.0101(12) -0.0007(13)
C6 0.0505(17) 0.0546(19) 0.0387(15) 0.0035(13) 0.0080(13) -0.0035(14)
C7 0.0450(15) 0.0496(17) 0.0443(16) 0.0058(13) 0.0130(12) 0.0100(13)
C8 0.0400(14) 0.0430(17) 0.0447(16) -0.0033(12) 0.0076(12) -0.0021(12)
C9 0.0399(13) 0.0448(16) 0.0433(16) -0.0049(12) 0.0067(11) 0.0001(12)
C10 0.0450(15) 0.0496(18) 0.0507(18) 0.0000(14) 0.0092(13) 0.0024(13)
C11 0.0592(18) 0.0457(19) 0.068(2) 0.0060(15) 0.0083(16) 0.0090(15)
C12 0.059(2) 0.063(2) 0.075(2) -0.0034(18) 0.0139(18) 0.0217(17)
C13 0.062(2) 0.079(3) 0.072(3) 0.007(2) 0.0322(19) 0.0217(19)
C14 0.0525(17) 0.059(2) 0.062(2) 0.0075(16) 0.0207(15) 0.0076(16)
C15 0.0378(13) 0.0439(15) 0.0389(15) 0.0016(11) 0.0110(11) 0.0083(11)
C16 0.0510(17) 0.064(2) 0.0483(18) 0.0032(15) 0.0126(14) -0.0054(15)
C17 0.0493(17) 0.068(2) 0.061(2) -0.0126(17) 0.0049(15) -0.0069(16)
C18 0.0530(18) 0.076(2) 0.0446(18) -0.0124(16) 0.0048(14) 0.0124(17)
C19 0.0622(19) 0.071(2) 0.0367(16) 0.0020(14) 0.0133(14) 0.0101(17)
C20 0.0505(16) 0.0549(19) 0.0402(16) 0.0001(13) 0.0147(13) 0.0021(14)
C21 0.0377(13) 0.0417(15) 0.0380(14) 0.0040(11) 0.0049(11) 0.0050(11)
C22 0.0441(15) 0.0455(17) 0.0582(19) -0.0009(14) 0.0117(13) 0.0009(13)
C23 0.0597(19) 0.0453(17) 0.0541(19) -0.0075(14) 0.0104(15) 0.0084(14)
C24 0.0530(17) 0.056(2) 0.0467(17) 0.0045(14) 0.0160(14) 0.0176(14)
C25 0.0438(15) 0.057(2) 0.058(2) 0.0084(15) 0.0181(14) 0.0027(14)
C26 0.0436(15) 0.0422(16) 0.0538(18) 0.0022(13) 0.0110(13) 0.0020(12)
C27 0.076(2) 0.066(2) 0.056(2) -0.0197(18) 0.0038(18) -0.0106(19)
C28 0.0559(17) 0.0484(16) 0.0295(14) -0.0025(11) 0.0129(12) 0.0001(13)
C29 0.0605(18) 0.0476(17) 0.0383(16) -0.0014(12) 0.0145(13) 0.0016(14)
C30 0.073(2) 0.056(2) 0.0481(19) -0.0071(15) 0.0211(16) -0.0111(17)
C31 0.0574(19) 0.080(3) 0.052(2) -0.0066(17) 0.0215(16) -0.0071(18)
C32 0.062(2) 0.073(2) 0.0526(19) -0.0003(17) 0.0195(16) 0.0115(18)
C33 0.071(2) 0.0462(18) 0.0467(18) 0.0007(13) 0.0196(15) 0.0058(15)
F1 0.0819(15) 0.0794(16) 0.0849(17) -0.0061(12) 0.0425(13) 0.0198(12)
N1 0.0561(15) 0.0518(15) 0.0391(13) -0.0087(11) 0.0087(11) -0.0063(12)
O1 0.0533(12) 0.0553(13) 0.0382(11) -0.0029(9) 0.0087(9) 0.0114(10)
O2 0.0492(13) 0.103(2) 0.0554(14) -0.0042(14) 0.0077(11) -0.0137(13)
O3 0.0514(13) 0.0449(14) 0.114(2) 0.0086(13) 0.0292(14) 0.0005(11)

loop_
_atom_type_symbol
_atom_type_description
_atom_type_scat_dispersion_real
_atom_type_scat_dispersion_imag
_atom_type_scat_source
C C 0.0181 0.0091 'International Tables Vol C Tables 4.2.6.8 and 6.1.1.4'
H H 0.0000 0.0000 'International Tables Vol C Tables 4.2.6.8 and 6.1.1.4'
F F 0.0727 0.0534 'International Tables Vol C Tables 4.2.6.8 and 6.1.1.4'
N N 0.0311 0.0180 'International Tables Vol C Tables 4.2.6.8 and 6.1.1.4'
O O 0.0492 0.0322 'International Tables Vol C Tables 4.2.6.8 and 6.1.1.4'

loop_
_geom_angle_atom_site_label_1
_geom_angle_atom_site_label_2
_geom_angle_atom_site_label_3
_geom_angle
_geom_angle_site_symmetry_1
_geom_angle_site_symmetry_3
_geom_angle_publ_flag
C2 C1 H1 108.4 . . ?
C7 C1 H1 108.4 . . ?
C7 C1 C2 116.9(2) . . ?
O1 C1 H1 108.4 . . ?
O1 C1 C2 109.4(2) . . ?
O1 C1 C7 105.1(2) . . ?
C1 C2 H2 108.2 . . ?
C1 C2 C3 105.7(2) . . ?
C3 C2 H2 108.2 . . ?
C15 C2 C1 113.1(2) . . ?
C15 C2 H2 108.2 . . ?
C15 C2 C3 113.2(2) . . ?
C2 C3 H3 107.2 . . ?
C4 C3 C2 107.4(2) . . ?
C4 C3 H3 107.2 . . ?
C4 C3 C21 114.3(2) . . ?
C21 C3 C2 113.1(2) . . ?
C21 C3 H3 107.2 . . ?
C3 C4 H4 119.0 . . ?
C5 C4 C3 122.0(3) . . ?
C5 C4 H4 119.0 . . ?
C4 C5 C6 123.8(3) . . ?
C4 C5 O1 124.7(3) . . ?
O1 C5 C6 111.4(3) . . ?
N1 C6 C5 117.0(3) . . ?
O2 C6 C5 120.4(3) . . ?
O2 C6 N1 122.5(3) . . ?
C1 C7 H7A 109.2 . . ?
C1 C7 H7B 109.2 . . ?
H7A C7 H7B 107.9 . . ?
C8 C7 C1 112.0(3) . . ?
C8 C7 H7A 109.2 . . ?
C8 C7 H7B 109.2 . . ?
C9 C8 C7 118.7(3) . . ?
O3 C8 C7 120.6(3) . . ?
O3 C8 C9 120.8(3) . . ?
C10 C9 C8 121.8(3) . . ?
C10 C9 C14 119.3(3) . . ?
C14 C9 C8 118.9(3) . . ?
C9 C10 H10 119.8 . . ?
C11 C10 C9 120.4(3) . . ?
C11 C10 H10 119.8 . . ?
C10 C11 H11 120.3 . . ?
C12 C11 C10 119.4(3) . . ?
C12 C11 H11 120.3 . . ?
C11 C12 H12 119.8 . . ?
C13 C12 C11 120.3(3) . . ?
C13 C12 H12 119.8 . . ?
C12 C13 H13 119.7 . . ?
C12 C13 C14 120.6(4) . . ?
C14 C13 H13 119.7 . . ?
C9 C14 H14 120.1 . . ?
C13 C14 C9 119.9(4) . . ?
C13 C14 H14 120.1 . . ?
C16 C15 C2 122.4(3) . . ?
C20 C15 C2 120.0(3) . . ?
C20 C15 C16 117.6(3) . . ?
C15 C16 H16 119.4 . . ?
C15 C16 C17 121.1(3) . . ?
C17 C16 H16 119.4 . . ?
C16 C17 H17 119.9 . . ?
C18 C17 C16 120.1(3) . . ?
C18 C17 H17 119.9 . . ?
C17 C18 H18 120.1 . . ?
C19 C18 C17 119.8(3) . . ?
C19 C18 H18 120.1 . . ?
C18 C19 H19 119.9 . . ?
C18 C19 C20 120.1(3) . . ?
C20 C19 H19 119.9 . . ?
C15 C20 C19 121.2(3) . . ?
C15 C20 H20 119.4 . . ?
C19 C20 H20 119.4 . . ?
C22 C21 C3 119.3(3) . . ?
C22 C21 C26 118.8(3) . . ?
C26 C21 C3 121.9(3) . . ?
C21 C22 H22 119.3 . . ?
C21 C22 C23 121.3(3) . . ?
C23 C22 H22 119.3 . . ?
C22 C23 H23 121.0 . . ?
C24 C23 C22 118.1(3) . . ?
C24 C23 H23 121.0 . . ?
C25 C24 C23 122.7(3) . . ?
F1 C24 C23 118.2(3) . . ?
F1 C24 C25 119.1(3) . . ?
C24 C25 H25 120.7 . . ?
C24 C25 C26 118.6(3) . . ?
C26 C25 H25 120.7 . . ?
C21 C26 C25 120.6(3) . . ?
C21 C26 H26 119.7 . . ?
C25 C26 H26 119.7 . . ?
H27A C27 H27B 109.5 . . ?
H27A C27 H27C 109.5 . . ?
H27B C27 H27C 109.5 . . ?
N1 C27 H27A 109.5 . . ?
N1 C27 H27B 109.5 . . ?
N1 C27 H27C 109.5 . . ?
C29 C28 C33 119.4(3) . . ?
C29 C28 N1 120.6(3) . . ?
C33 C28 N1 119.9(3) . . ?
C28 C29 H29 120.3 . . ?
C28 C29 C30 119.5(3) . . ?
C30 C29 H29 120.3 . . ?
C29 C30 H30 119.6 . . ?
C31 C30 C29 120.8(3) . . ?
C31 C30 H30 119.6 . . ?
C30 C31 H31 120.3 . . ?
C32 C31 C30 119.4(3) . . ?
C32 C31 H31 120.3 . . ?
C31 C32 H32 119.7 . . ?
C31 C32 C33 120.7(3) . . ?
C33 C32 H32 119.7 . . ?
C28 C33 H33 120.0 . . ?
C32 C33 C28 120.1(3) . . ?
C32 C33 H33 120.0 . . ?
C6 N1 C27 118.0(3) . . ?
C6 N1 C28 123.5(3) . . ?
C28 N1 C27 118.0(3) . . ?
C5 O1 C1 114.8(2) . . ?

loop_
_geom_bond_atom_site_label_1
_geom_bond_atom_site_label_2
_geom_bond_distance
_geom_bond_site_symmetry_2
_geom_bond_publ_flag
C1 H1 0.9800 . ?
C1 C2 1.530(4) . ?
C1 C7 1.520(4) . ?
C1 O1 1.450(3) . ?
C2 H2 0.9800 . ?
C2 C3 1.553(4) . ?
C2 C15 1.507(4) . ?
C3 H3 0.9800 . ?
C3 C4 1.513(4) . ?
C3 C21 1.515(4) . ?
C4 H4 0.9300 . ?
C4 C5 1.327(4) . ?
C5 C6 1.506(4) . ?
C5 O1 1.368(4) . ?
C6 N1 1.363(4) . ?
C6 O2 1.219(4) . ?
C7 H7A 0.9700 . ?
C7 H7B 0.9700 . ?
C7 C8 1.518(4) . ?
C8 C9 1.491(4) . ?
C8 O3 1.206(4) . ?
C9 C10 1.388(4) . ?
C9 C14 1.389(5) . ?
C10 H10 0.9300 . ?
C10 C11 1.383(4) . ?
C11 H11 0.9300 . ?
C11 C12 1.379(6) . ?
C12 H12 0.9300 . ?
C12 C13 1.371(6) . ?
C13 H13 0.9300 . ?
C13 C14 1.374(5) . ?
C14 H14 0.9300 . ?
C15 C16 1.388(4) . ?
C15 C20 1.387(4) . ?
C16 H16 0.9300 . ?
C16 C17 1.389(5) . ?
C17 H17 0.9300 . ?
C17 C18 1.374(6) . ?
C18 H18 0.9300 . ?
C18 C19 1.370(5) . ?
C19 H19 0.9300 . ?
C19 C20 1.390(5) . ?
C20 H20 0.9300 . ?
C21 C22 1.384(4) . ?
C21 C26 1.384(4) . ?
C22 H22 0.9300 . ?
C22 C23 1.388(4) . ?
C23 H23 0.9300 . ?
C23 C24 1.366(5) . ?
C24 C25 1.365(5) . ?
C24 F1 1.358(4) . ?
C25 H25 0.9300 . ?
C25 C26 1.393(4) . ?
C26 H26 0.9300 . ?
C27 H27A 0.9600 . ?
C27 H27B 0.9600 . ?
C27 H27C 0.9600 . ?
C27 N1 1.470(4) . ?
C28 C29 1.387(5) . ?
C28 C33 1.389(5) . ?
C28 N1 1.432(4) . ?
C29 H29 0.9300 . ?
C29 C30 1.387(5) . ?
C30 H30 0.9300 . ?
C30 C31 1.378(5) . ?
C31 H31 0.9300 . ?
C31 C32 1.373(6) . ?
C32 H32 0.9300 . ?
C32 C33 1.380(5) . ?
C33 H33 0.9300 . ?

loop_
_geom_torsion_atom_site_label_1
_geom_torsion_atom_site_label_2
_geom_torsion_atom_site_label_3
_geom_torsion_atom_site_label_4
_geom_torsion
_geom_torsion_site_symmetry_1
_geom_torsion_site_symmetry_2
_geom_torsion_site_symmetry_3
_geom_torsion_site_symmetry_4
_geom_torsion_publ_flag
C1 C2 C3 C4 -53.4(3) . . . . ?
C1 C2 C3 C21 179.5(2) . . . . ?
C1 C2 C15 C16 -54.1(4) . . . . ?
C1 C2 C15 C20 125.0(3) . . . . ?
C1 C7 C8 C9 156.1(3) . . . . ?
C1 C7 C8 O3 -25.7(4) . . . . ?
C2 C1 C7 C8 143.9(3) . . . . ?
C2 C1 O1 C5 -46.4(3) . . . . ?
C2 C3 C4 C5 22.5(4) . . . . ?
C2 C3 C21 C22 -108.3(3) . . . . ?
C2 C3 C21 C26 70.6(3) . . . . ?
C2 C15 C16 C17 178.3(3) . . . . ?
C2 C15 C20 C19 -178.7(3) . . . . ?
C3 C2 C15 C16 66.0(4) . . . . ?
C3 C2 C15 C20 -114.8(3) . . . . ?
C3 C4 C5 C6 -174.7(3) . . . . ?
C3 C4 C5 O1 0.0(5) . . . . ?
C3 C21 C22 C23 178.6(3) . . . . ?
C3 C21 C26 C25 -178.7(3) . . . . ?
C4 C3 C21 C22 128.5(3) . . . . ?
C4 C3 C21 C26 -52.7(4) . . . . ?
C4 C5 C6 N1 -142.5(3) . . . . ?
C4 C5 C6 O2 41.7(5) . . . . ?
C4 C5 O1 C1 12.0(4) . . . . ?
C5 C6 N1 C27 -166.7(3) . . . . ?
C5 C6 N1 C28 21.8(5) . . . . ?
C6 C5 O1 C1 -172.7(2) . . . . ?
C7 C1 C2 C3 -172.9(3) . . . . ?
C7 C1 C2 C15 -48.6(4) . . . . ?
C7 C1 O1 C5 -172.8(2) . . . . ?
C7 C8 C9 C10 16.2(4) . . . . ?
C7 C8 C9 C14 -163.6(3) . . . . ?
C8 C9 C10 C11 -180.0(3) . . . . ?
C8 C9 C14 C13 178.9(3) . . . . ?
C9 C10 C11 C12 1.1(5) . . . . ?
C10 C9 C14 C13 -0.9(5) . . . . ?
C10 C11 C12 C13 -1.0(6) . . . . ?
C11 C12 C13 C14 -0.1(7) . . . . ?
C12 C13 C14 C9 1.1(6) . . . . ?
C14 C9 C10 C11 -0.2(5) . . . . ?
C15 C2 C3 C4 -177.7(2) . . . . ?
C15 C2 C3 C21 55.2(3) . . . . ?
C15 C16 C17 C18 0.7(5) . . . . ?
C16 C15 C20 C19 0.5(5) . . . . ?
C16 C17 C18 C19 0.0(5) . . . . ?
C17 C18 C19 C20 -0.4(5) . . . . ?
C18 C19 C20 C15 0.1(5) . . . . ?
C20 C15 C16 C17 -0.9(5) . . . . ?
C21 C3 C4 C5 148.8(3) . . . . ?
C21 C22 C23 C24 0.3(5) . . . . ?
C22 C21 C26 C25 0.1(5) . . . . ?
C22 C23 C24 C25 -0.3(5) . . . . ?
C22 C23 C24 F1 178.8(3) . . . . ?
C23 C24 C25 C26 0.2(5) . . . . ?
C24 C25 C26 C21 -0.1(5) . . . . ?
C26 C21 C22 C23 -0.2(5) . . . . ?
C28 C29 C30 C31 -1.1(5) . . . . ?
C29 C28 C33 C32 -2.9(5) . . . . ?
C29 C28 N1 C6 47.8(4) . . . . ?
C29 C28 N1 C27 -123.7(4) . . . . ?
C29 C30 C31 C32 -1.3(6) . . . . ?
C30 C31 C32 C33 1.5(6) . . . . ?
C31 C32 C33 C28 0.6(6) . . . . ?
C33 C28 C29 C30 3.1(5) . . . . ?
C33 C28 N1 C6 -134.3(3) . . . . ?
C33 C28 N1 C27 54.3(4) . . . . ?
F1 C24 C25 C26 -178.9(3) . . . . ?
N1 C28 C29 C30 -178.9(3) . . . . ?
N1 C28 C33 C32 179.1(3) . . . . ?
O1 C1 C2 C3 67.8(3) . . . . ?
O1 C1 C2 C15 -167.8(2) . . . . ?
O1 C1 C7 C8 -94.6(3) . . . . ?
O1 C5 C6 N1 42.1(4) . . . . ?
O1 C5 C6 O2 -133.6(3) . . . . ?
O2 C6 N1 C27 9.0(5) . . . . ?
O2 C6 N1 C28 -162.5(3) . . . . ?
O3 C8 C9 C10 -162.0(3) . . . . ?
O3 C8 C9 C14 18.2(5) . . . . ?
